data_7000923
loop_
_publ_author_name
'Bowmaker, Graham A.'
'Pakawatchai, Chaveng'
'Saithong, Saowanit'
'Skelton, Brian W.'
'White, Allan H.'

_publ_section_title
;
 1&#x2009;:&#x2009;1 complexes of silver(i) thiocyanate with
 (substituted) thiourea ligands
;
_journal_issue 14
_journal_name_full 'Dalton Transactions'
_journal_page_first 2588
_journal_page_last 2598
_journal_paper_doi 10.1039/b819096h
_journal_year 2009
_chemical_formula_moiety 'C7 H12 Ag N5 S3'
_chemical_formula_sum 'C7 H12 Ag N5 S3'
_chemical_formula_weight 370.27
_chemical_name_systematic
;
?
;
_space_group_IT_number 2
_symmetry_cell_setting triclinic
_symmetry_space_group_name_Hall '-P 1'
_symmetry_space_group_name_H-M 'P -1'
_atom_sites_solution_hydrogens geom
_atom_sites_solution_primary direct
_atom_sites_solution_secondary difmap
_audit_creation_date 2008-05-23T10:48:07-00:00
_audit_creation_method 'WinGX routine CIF_UPDATE'
_cell_angle_alpha 91.307(3)
_cell_angle_beta 97.162(3)
_cell_angle_gamma 102.787(3)
_cell_formula_units_Z 2
_cell_length_a 5.7492(2)
_cell_length_b 8.8638(3)
_cell_length_c 11.7894(4)
_cell_measurement_reflns_used 10208
_cell_measurement_temperature 100(2)
_cell_measurement_theta_max 34.3672
_cell_measurement_theta_min 2.8464
_cell_volume 580.52(4)
_computing_cell_refinement
;
CrysAlis RED, Oxford Diffraction Ltd.,
Version 1.171.32.15 (release 10-01-2008 CrysAlis171 .NET)
(compiled Jan 10 2008,16:37:18)
;
_computing_data_collection
;
CrysAlis CCD, Oxford Diffraction Ltd.,
Version 1.171.32.15 (release 10-01-2008 CrysAlis171 .NET)
(compiled Jan 10 2008,16:37:18)
;
_computing_data_reduction
;
CrysAlis RED, Oxford Diffraction Ltd.,
Version 1.171.32.15 (release 10-01-2008 CrysAlis171 .NET)
(compiled Jan 10 2008,16:37:18)
;
_computing_structure_refinement 'SHELXL-97 (Sheldrick, 1997)'
_diffrn_ambient_temperature 100(2)
_diffrn_detector_area_resol_mean 16.0009
_diffrn_measured_fraction_theta_full 1
_diffrn_measured_fraction_theta_max 0.958
_diffrn_measurement_device_type
;
Oxford Diffraction Xcalibur diffractometer
;
_diffrn_measurement_method '\w scans'
_diffrn_orient_matrix_UB_11 0.1115980494
_diffrn_orient_matrix_UB_12 0.0371707873
_diffrn_orient_matrix_UB_13 0.0320607308
_diffrn_orient_matrix_UB_21 0.0256321613
_diffrn_orient_matrix_UB_22 -0.0732500822
_diffrn_orient_matrix_UB_23 0.011281245
_diffrn_orient_matrix_UB_31 0.0565960594
_diffrn_orient_matrix_UB_32 0.002136948
_diffrn_orient_matrix_UB_33 -0.0502209554
_diffrn_radiation_monochromator graphite
_diffrn_radiation_type MoK\a
_diffrn_radiation_wavelength 0.71073
_diffrn_reflns_av_R_equivalents 0.0444
_diffrn_reflns_av_unetI/netI 0.0452
_diffrn_reflns_limit_h_max 9
_diffrn_reflns_limit_h_min -8
_diffrn_reflns_limit_k_max 13
_diffrn_reflns_limit_k_min -13
_diffrn_reflns_limit_l_max 18
_diffrn_reflns_limit_l_min -18
_diffrn_reflns_number 21145
_diffrn_reflns_theta_full 33.3
_diffrn_reflns_theta_max 34.54
_diffrn_reflns_theta_min 2.86
_exptl_absorpt_coefficient_mu 2.254
_exptl_absorpt_correction_T_max 1
_exptl_absorpt_correction_T_min 0.83012
_exptl_absorpt_correction_type multi-scan
_exptl_absorpt_process_details
;
CrysAlis RED, Oxford Diffraction Ltd.,
Version 1.171.32.15 (release 10-01-2008 CrysAlis171 .NET)
(compiled Jan 10 2008,16:37:18)
Empirical absorption correction using spherical harmonics,
implemented in SCALE3 ABSPACK scaling algorithm.
;
_exptl_crystal_colour colourless
_exptl_crystal_density_diffrn 2.118
_exptl_crystal_density_method 'not measured'
_exptl_crystal_description plate
_exptl_crystal_F_000 368
_exptl_crystal_size_max 0.23
_exptl_crystal_size_mid 0.19
_exptl_crystal_size_min 0.02
_refine_diff_density_max 1.299
_refine_diff_density_min -0.78
_refine_diff_density_rms 0.126
_refine_ls_extinction_method none
_refine_ls_goodness_of_fit_ref 0.947
_refine_ls_hydrogen_treatment constr
_refine_ls_matrix_type full
_refine_ls_number_parameters 145
_refine_ls_number_reflns 4728
_refine_ls_number_restraints 0
_refine_ls_restrained_S_all 0.947
_refine_ls_R_factor_all 0.046
_refine_ls_R_factor_gt 0.0289
_refine_ls_shift/su_max 0.002
_refine_ls_shift/su_mean 0
_refine_ls_structure_factor_coef Fsqd
_refine_ls_weighting_details 'calc w=1/[\s^2^(Fo^2^)+(0.0319P)^2^+0.0000P] where P=(Fo^2^+2Fc^2^)/3'
_refine_ls_weighting_scheme calc
_refine_ls_wR_factor_gt 0.0584
_refine_ls_wR_factor_ref 0.0612
_reflns_number_gt 3729
_reflns_number_total 4728
_reflns_threshold_expression I>2sigma(I)
_cod_data_source_file b819096h.txt
_cod_data_source_block gab822
_cod_original_sg_symbol_Hall -p_1
_cod_original_sg_symbol_H-M P_-1
_cod_database_code 7000923

loop_
_symmetry_equiv_pos_as_xyz
'x, y, z'
'-x, -y, -z'

loop_
_atom_site_label
_atom_site_type_symbol
_atom_site_fract_x
_atom_site_fract_y
_atom_site_fract_z
_atom_site_U_iso_or_equiv
_atom_site_adp_type
_atom_site_occupancy
_atom_site_symmetry_multiplicity
_atom_site_calc_flag
_atom_site_refinement_flags
_atom_site_disorder_assembly
_atom_site_disorder_group
Ag1 Ag 0.44618(3) 0.558320(18) 0.646041(13) 0.01751(5) Uani 1 1 d . . .
S1 S 0.21505(8) 0.36937(6) 0.76684(4) 0.01327(9) Uani 1 1 d . . .
C11 C 0.4170(3) 0.3322(2) 0.87568(15) 0.0109(3) Uani 1 1 d . . .
N12 N 0.6444(3) 0.41042(19) 0.90273(13) 0.0143(3) Uani 1 1 d . . .
H12 H 0.7091 0.4953 0.8704 0.017 Uiso 1 1 calc R . .
C13 C 0.7735(3) 0.3373(2) 0.99305(16) 0.0159(4) Uani 1 1 d . . .
H13A H 0.8633 0.4143 1.0541 0.019 Uiso 1 1 calc R . .
H13B H 0.8866 0.283 0.9618 0.019 Uiso 1 1 calc R . .
C14 C 0.5682(3) 0.2230(2) 1.03721(16) 0.0153(4) Uani 1 1 d . . .
H14A H 0.6046 0.1193 1.0448 0.018 Uiso 1 1 calc R . .
H14B H 0.5353 0.2604 1.112 0.018 Uiso 1 1 calc R . .
N15 N 0.3658(3) 0.2196(2) 0.94752(13) 0.0146(3) Uani 1 1 d . . .
H15 H 0.2274 0.1514 0.9419 0.017 Uiso 1 1 calc R . .
S2 S 0.24414(8) 0.62828(6) 0.46177(4) 0.01339(9) Uani 1 1 d . . .
C21 C 0.4306(3) 0.7862(2) 0.41667(15) 0.0119(3) Uani 1 1 d . . .
N22 N 0.6501(3) 0.85536(19) 0.46872(13) 0.0131(3) Uani 1 1 d . . .
H22 H 0.7135 0.8305 0.5356 0.016 Uiso 1 1 calc R . .
C23 C 0.7719(3) 0.9777(2) 0.40075(16) 0.0134(3) Uani 1 1 d . . .
H23A H 0.9062 0.9471 0.3681 0.016 Uiso 1 1 calc R . .
H23B H 0.8346 1.076 0.4473 0.016 Uiso 1 1 calc R . .
C24 C 0.5695(3) 0.9927(2) 0.30618(15) 0.0130(3) Uani 1 1 d . . .
H24A H 0.5205 1.092 0.3157 0.016 Uiso 1 1 calc R . .
H24B H 0.619 0.9846 0.2292 0.016 Uiso 1 1 calc R . .
N25 N 0.3757(3) 0.86056(19) 0.32420(13) 0.0141(3) Uani 1 1 d . . .
H25 H 0.2382 0.8336 0.2787 0.017 Uiso 1 1 calc R . .
S S 0.88528(9) 0.70570(6) 0.72642(4) 0.01488(9) Uani 1 1 d . . .
C C 0.8950(3) 0.8650(2) 0.80627(15) 0.0136(3) Uani 1 1 d . . .
N N 0.9090(3) 0.9781(2) 0.86106(14) 0.0177(3) Uani 1 1 d . . .

loop_
_atom_site_aniso_label
_atom_site_aniso_U_11
_atom_site_aniso_U_22
_atom_site_aniso_U_33
_atom_site_aniso_U_23
_atom_site_aniso_U_13
_atom_site_aniso_U_12
Ag1 0.02113(8) 0.01622(8) 0.01331(7) 0.00511(5) 0.00057(5) 0.00076(5)
S1 0.0120(2) 0.0160(2) 0.01123(19) 0.00382(17) 0.00025(15) 0.00219(17)
C11 0.0127(8) 0.0103(8) 0.0092(7) -0.0010(6) 0.0013(6) 0.0021(6)
N12 0.0117(7) 0.0158(8) 0.0127(7) 0.0068(6) -0.0017(6) -0.0016(6)
C13 0.0111(8) 0.0216(10) 0.0139(8) 0.0056(7) 0.0001(6) 0.0014(7)
C14 0.0139(8) 0.0178(9) 0.0126(8) 0.0044(7) -0.0009(7) 0.0013(7)
N15 0.0121(7) 0.0168(8) 0.0131(7) 0.0045(6) 0.0003(6) -0.0002(6)
S2 0.0124(2) 0.0141(2) 0.01247(19) 0.00330(17) 0.00120(16) 0.00028(16)
C21 0.0130(8) 0.0140(9) 0.0094(7) 0.0006(6) 0.0023(6) 0.0038(7)
N22 0.0127(7) 0.0160(8) 0.0086(6) 0.0042(6) -0.0004(5) -0.0005(6)
C23 0.0130(8) 0.0143(9) 0.0123(8) 0.0035(7) 0.0029(6) 0.0011(7)
C24 0.0137(8) 0.0135(9) 0.0110(8) 0.0038(7) 0.0011(6) 0.0015(7)
N25 0.0123(7) 0.0166(8) 0.0115(7) 0.0043(6) 0.0003(6) -0.0002(6)
S 0.0150(2) 0.0148(2) 0.0145(2) 0.00206(17) 0.00195(16) 0.00251(17)
C 0.0104(8) 0.0177(9) 0.0116(8) 0.0058(7) 0.0008(6) 0.0008(7)
N 0.0159(8) 0.0192(9) 0.0152(8) 0.0019(7) -0.0001(6) -0.0007(6)

loop_
_atom_type_symbol
_atom_type_description
_atom_type_scat_dispersion_real
_atom_type_scat_dispersion_imag
_atom_type_scat_source
C C 0.0033 0.0016 'International Tables Vol C Tables 4.2.6.8 and 6.1.1.4'
H H 0 0 'International Tables Vol C Tables 4.2.6.8 and 6.1.1.4'
N N 0.0061 0.0033 'International Tables Vol C Tables 4.2.6.8 and 6.1.1.4'
S S 0.1246 0.1234 'International Tables Vol C Tables 4.2.6.8 and 6.1.1.4'
Ag Ag -0.8971 1.1015 'International Tables Vol C Tables 4.2.6.8 and 6.1.1.4'

loop_
_geom_angle_atom_site_label_1
_geom_angle_atom_site_label_2
_geom_angle_atom_site_label_3
_geom_angle
_geom_angle_site_symmetry_1
_geom_angle_site_symmetry_3
_geom_angle_publ_flag
S1 Ag1 S2 119.938(16) . . ?
S1 Ag1 S 119.090(16) . . ?
S2 Ag1 S 120.571(16) . . ?
C11 S1 Ag1 106.89(7) . . ?
N15 C11 N12 109.94(16) . . ?
N15 C11 S1 123.91(14) . . ?
N12 C11 S1 126.14(14) . . ?
C11 N12 C13 111.58(16) . . ?
C11 N12 H12 124.2 . . ?
C13 N12 H12 124.2 . . ?
N12 C13 C14 102.18(15) . . ?
N12 C13 H13A 111.3 . . ?
C14 C13 H13A 111.3 . . ?
N12 C13 H13B 111.3 . . ?
C14 C13 H13B 111.3 . . ?
H13A C13 H13B 109.2 . . ?
N15 C14 C13 102.39(15) . . ?
N15 C14 H14A 111.3 . . ?
C13 C14 H14A 111.3 . . ?
N15 C14 H14B 111.3 . . ?
C13 C14 H14B 111.3 . . ?
H14A C14 H14B 109.2 . . ?
C11 N15 C14 111.69(16) . . ?
C11 N15 H15 124.2 . . ?
C14 N15 H15 124.2 . . ?
C21 S2 Ag1 107.57(7) . . ?
N25 C21 N22 109.85(17) . . ?
N25 C21 S2 124.25(15) . . ?
N22 C21 S2 125.90(14) . . ?
C21 N22 C23 111.73(15) . . ?
C21 N22 H22 124.1 . . ?
C23 N22 H22 124.1 . . ?
N22 C23 C24 102.59(14) . . ?
N22 C23 H23A 111.2 . . ?
C24 C23 H23A 111.2 . . ?
N22 C23 H23B 111.2 . . ?
C24 C23 H23B 111.2 . . ?
H23A C23 H23B 109.2 . . ?
N25 C24 C23 102.32(14) . . ?
N25 C24 H24A 111.3 . . ?
C23 C24 H24A 111.3 . . ?
N25 C24 H24B 111.3 . . ?
C23 C24 H24B 111.3 . . ?
H24A C24 H24B 109.2 . . ?
C21 N25 C24 112.54(16) . . ?
C21 N25 H25 123.7 . . ?
C24 N25 H25 123.7 . . ?
C S Ag1 113.08(7) . . ?
N C S 177.81(18) . . ?

loop_
_geom_bond_atom_site_label_1
_geom_bond_atom_site_label_2
_geom_bond_distance
_geom_bond_site_symmetry_2
_geom_bond_publ_flag
Ag1 S1 2.4889(5) . ?
Ag1 S2 2.4908(5) . ?
Ag1 S 2.6201(5) . ?
S1 C11 1.7086(19) . ?
C11 N15 1.331(2) . ?
C11 N12 1.333(2) . ?
N12 C13 1.467(2) . ?
N12 H12 0.88 . ?
C13 C14 1.529(3) . ?
C13 H13A 0.99 . ?
C13 H13B 0.99 . ?
C14 N15 1.466(2) . ?
C14 H14A 0.99 . ?
C14 H14B 0.99 . ?
N15 H15 0.88 . ?
S2 C21 1.704(2) . ?
C21 N25 1.327(2) . ?
C21 N22 1.339(2) . ?
N22 C23 1.467(2) . ?
N22 H22 0.88 . ?
C23 C24 1.538(3) . ?
C23 H23A 0.99 . ?
C23 H23B 0.99 . ?
C24 N25 1.467(2) . ?
C24 H24A 0.99 . ?
C24 H24B 0.99 . ?
N25 H25 0.88 . ?
S C 1.666(2) . ?
C N 1.162(3) . ?
